data_2216800
loop_
_publ_author_name
'D. Sudha'
'K. Chinnakali'
'M. Jayagobi'
'R. Raghunathan'
'Hoong-Kun Fun'

_publ_section_title
;
 7-Chloro-3-ethyl-10-phenyl-2-tosylpyrrolo[3,4-<i>b</i>]quinoline
;
_journal_coeditor_code SJ2445
_journal_issue 12
_journal_name_full 'Acta Crystallographica Section E'
_journal_page_first o4914
_journal_page_last o4915
_journal_paper_doi 10.1107/S1600536807062356
_journal_volume 63
_journal_year 2007
_chemical_formula_iupac 'C26 H27 Cl N2 O2 S'
_chemical_formula_moiety 'C26 H27 Cl N2 O2 S'
_chemical_formula_sum 'C26 H27 Cl N2 O2 S'
_chemical_formula_weight 467.01
_chemical_name_systematic
;
7-Chloro-3-ethyl-10-phenyl-2-tosylpyrrolo[3,4-b]quinoline
;
_space_group_IT_number 14
_symmetry_cell_setting monoclinic
_symmetry_space_group_name_Hall '-P 2ybc'
_symmetry_space_group_name_H-M 'P 1 21/c 1'
_atom_sites_solution_hydrogens geom
_atom_sites_solution_primary direct
_atom_sites_solution_secondary difmap
_audit_creation_method SHELXL-97
_cell_angle_alpha 90.00
_cell_angle_beta 115.5500(10)
_cell_angle_gamma 90.00
_cell_formula_units_Z 4
_cell_length_a 9.5843(2)
_cell_length_b 13.2007(2)
_cell_length_c 20.3414(3)
_cell_measurement_reflns_used 9717
_cell_measurement_temperature 100.00(10)
_cell_measurement_theta_max 41.89
_cell_measurement_theta_min 2.44
_cell_volume 2321.91(7)
_computing_cell_refinement 'APEX2 (Bruker, 2005)'
_computing_data_collection 'APEX2 (Bruker, 2005)'
_computing_data_reduction 'SAINT (Bruker, 2005)'
_computing_molecular_graphics 'SHELXTL (Sheldrick, 1998)'
_computing_publication_material
;
SHELXTL (Sheldrick, 1998) and PLATON (Spek, 2003)
;
_computing_structure_refinement 'SHELXTL (Sheldrick, 1998)'
_computing_structure_solution 'SHELXTL (Sheldrick, 1998)'
_diffrn_ambient_temperature 100.00(10)
_diffrn_detector_area_resol_mean 8.33
_diffrn_measured_fraction_theta_full 1.000
_diffrn_measured_fraction_theta_max 1.000
_diffrn_measurement_device_type
;
Bruker SMART APEXII CCD area-detector diffractometer
;
_diffrn_measurement_method '\w scans'
_diffrn_radiation_monochromator graphite
_diffrn_radiation_source 'fine-focus sealed tube'
_diffrn_radiation_type MoK\a
_diffrn_radiation_wavelength 0.71073
_diffrn_reflns_av_R_equivalents 0.0428
_diffrn_reflns_av_sigmaI/netI 0.0264
_diffrn_reflns_limit_h_max 17
_diffrn_reflns_limit_h_min -17
_diffrn_reflns_limit_k_max 23
_diffrn_reflns_limit_k_min -23
_diffrn_reflns_limit_l_max 36
_diffrn_reflns_limit_l_min -36
_diffrn_reflns_number 115565
_diffrn_reflns_theta_full 40.00
_diffrn_reflns_theta_max 40.00
_diffrn_reflns_theta_min 2.22
_diffrn_standards_number 0
_exptl_absorpt_coefficient_mu 0.281
_exptl_absorpt_correction_T_max 0.8969
_exptl_absorpt_correction_T_min 0.7800
_exptl_absorpt_correction_type multi-scan
_exptl_absorpt_process_details '(SADABS; Bruker, 2005)'
_exptl_crystal_colour colourless
_exptl_crystal_density_diffrn 1.336
_exptl_crystal_density_method 'not measured'
_exptl_crystal_description Block
_exptl_crystal_F_000 984
_exptl_crystal_size_max 0.50
_exptl_crystal_size_mid 0.41
_exptl_crystal_size_min 0.40
_refine_diff_density_max 0.605
_refine_diff_density_min -0.423
_refine_ls_extinction_method none
_refine_ls_goodness_of_fit_ref 1.035
_refine_ls_hydrogen_treatment mixed
_refine_ls_matrix_type full
_refine_ls_number_parameters 294
_refine_ls_number_reflns 14373
_refine_ls_number_restraints 0
_refine_ls_restrained_S_all 1.035
_refine_ls_R_factor_all 0.0512
_refine_ls_R_factor_gt 0.0392
_refine_ls_shift/su_max 0.001
_refine_ls_shift/su_mean 0.001
_refine_ls_structure_factor_coef Fsqd
_refine_ls_weighting_details 'calc w=1/[\s^2^(Fo^2^)+(0.0546P)^2^+0.4777P] where P=(Fo^2^+2Fc^2^)/3'
_refine_ls_weighting_scheme calc
_refine_ls_wR_factor_gt 0.1018
_refine_ls_wR_factor_ref 0.1085
_reflns_number_gt 11857
_reflns_number_total 14373
_reflns_threshold_expression I>2\s(I)
_cod_data_source_file sj2445.cif
_cod_data_source_block I
_cod_depositor_comments
;
The following automatic conversions were performed:
'_symmetry_cell_setting' value 'Monoclinic' changed to 'monoclinic'
according to '/home/saulius/struct/CIF-dictionaries/cif_core.dic'
dictionary named 'cif_core.dic' version 2.4.1 from 2010-06-29.

Automatic conversion script
Id: cif_fix_enum 1527 2010-12-29 10:47:43Z saulius 

The following automatic conversions were performed:

'_symmetry_cell_setting' value 'Monoclinic' changed to 'monoclinic'
according to /home/saulius/struct/CIF-dictionaries/cif_core.dic
dictionary named 'cif_core.dic' version 2.4.1 from 2010-06-29.

Automatic conversion script
Id: cif_fix_values 1715 2011-07-08 13:25:40Z adriana 
;
_cod_original_sg_symbol_H-M 'P 21/c'
_cod_database_code 2216800
_cod_database_fobs_code 2216800

loop_
_symmetry_equiv_pos_as_xyz
'x, y, z'
'-x, y+1/2, -z+1/2'
'-x, -y, -z'
'x, -y-1/2, z-1/2'

loop_
_atom_site_type_symbol
_atom_site_label
_atom_site_fract_x
_atom_site_fract_y
_atom_site_fract_z
_atom_site_U_iso_or_equiv
_atom_site_adp_type
_atom_site_calc_flag
_atom_site_refinement_flags
_atom_site_occupancy
Cl Cl1 -0.46322(2) 0.604543(14) -0.054121(10) 0.01947(4) Uani d . 1
S S1 0.61137(2) 0.510831(13) 0.338265(10) 0.01478(4) Uani d . 1
O O1 0.66669(7) 0.40806(4) 0.35158(3) 0.02040(10) Uani d . 1
O O2 0.72013(7) 0.59313(4) 0.36178(3) 0.01988(10) Uani d . 1
N N1 0.51131(7) 0.52196(4) 0.25005(3) 0.01442(9) Uani d . 1
N N2 0.20015(7) 0.68671(4) 0.12988(4) 0.01623(10) Uani d . 1
H H1N2 0.2303(16) 0.7428(10) 0.1229(8) 0.028(3) Uiso d . 1
C C1 0.37966(8) 0.44894(5) 0.21613(4) 0.01491(10) Uani d . 1
H H1A 0.3709 0.4054 0.2526 0.018 Uiso calc R 1
H H1B 0.3917 0.4073 0.1796 0.018 Uiso calc R 1
C C2 0.24059(8) 0.51861(5) 0.18181(4) 0.01314(10) Uani d . 1
H H2 0.2183 0.5463 0.2210 0.016 Uiso calc R 1
C C3 0.09024(8) 0.47624(5) 0.12322(4) 0.01293(10) Uani d . 1
H H3 0.1152 0.4373 0.0887 0.016 Uiso calc R 1
C C4 -0.01388(8) 0.56469(5) 0.08214(4) 0.01342(10) Uani d . 1
C C5 -0.17147(8) 0.54847(5) 0.03904(4) 0.01475(10) Uani d . 1
H H5 -0.2130 0.4843 0.0371 0.018 Uiso calc R 1
C C6 -0.26683(8) 0.62687(5) -0.00093(4) 0.01552(10) Uani d . 1
C C7 -0.20779(9) 0.72344(5) 0.00073(4) 0.01768(11) Uani d . 1
H H7 -0.2718 0.7755 -0.0268 0.021 Uiso calc R 1
C C8 -0.05244(9) 0.74104(5) 0.04386(4) 0.01753(11) Uani d . 1
H H8 -0.0128 0.8058 0.0455 0.021 Uiso calc R 1
C C9 0.04660(8) 0.66348(5) 0.08514(4) 0.01436(10) Uani d . 1
C C10 0.30748(8) 0.60324(5) 0.15364(4) 0.01342(10) Uani d . 1
H H10 0.3284 0.5787 0.1133 0.016 Uiso calc R 1
C C11 0.45891(8) 0.62662(5) 0.21984(4) 0.01418(10) Uani d . 1
H H11 0.4354 0.6651 0.2550 0.017 Uiso calc R 1
C C12 0.48094(8) 0.52634(5) 0.37754(4) 0.01599(11) Uani d . 1
C C13 0.44059(9) 0.62360(6) 0.39012(4) 0.01736(11) Uani d . 1
H H13 0.4866 0.6801 0.3804 0.021 Uiso calc R 1
C C14 0.33104(9) 0.63518(6) 0.41731(4) 0.02117(13) Uani d . 1
H H14 0.3060 0.6999 0.4268 0.025 Uiso calc R 1
C C15 0.25807(10) 0.55165(7) 0.43055(5) 0.02340(14) Uani d . 1
C C16 0.30038(11) 0.45522(7) 0.41780(5) 0.02539(15) Uani d . 1
H H16 0.2529 0.3988 0.4266 0.030 Uiso calc R 1
C C17 0.41188(10) 0.44177(6) 0.39219(5) 0.02144(13) Uani d . 1
H H17 0.4403 0.3769 0.3849 0.026 Uiso calc R 1
C C18 0.13611(13) 0.56452(10) 0.45801(6) 0.0352(2) Uani d . 1
H H18A 0.1420 0.6317 0.4770 0.053 Uiso calc R 1
H H18B 0.1529 0.5160 0.4958 0.053 Uiso calc R 1
H H18C 0.0357 0.5540 0.4187 0.053 Uiso calc R 1
C C19 0.02137(8) 0.40411(5) 0.15955(4) 0.01436(10) Uani d . 1
C C20 -0.05309(10) 0.44085(6) 0.20051(5) 0.02128(13) Uani d . 1
H H20 -0.0713 0.5100 0.2011 0.026 Uiso calc R 1
C C21 -0.10042(12) 0.37489(8) 0.24045(5) 0.02782(17) Uani d . 1
H H21 -0.1509 0.4000 0.2671 0.033 Uiso calc R 1
C C22 -0.07219(11) 0.27164(7) 0.24043(5) 0.02752(17) Uani d . 1
H H22 -0.1026 0.2276 0.2675 0.033 Uiso calc R 1
C C23 0.00145(10) 0.23441(6) 0.19981(5) 0.02406(15) Uani d . 1
H H23 0.0206 0.1653 0.1998 0.029 Uiso calc R 1
C C24 0.04692(9) 0.30017(5) 0.15897(4) 0.01788(12) Uani d . 1
H H24 0.0946 0.2745 0.1312 0.021 Uiso calc R 1
C C25 0.57811(9) 0.68532(5) 0.20407(4) 0.01726(11) Uani d . 1
H H25A 0.5364 0.7520 0.1863 0.021 Uiso calc R 1
H H25B 0.6696 0.6946 0.2496 0.021 Uiso calc R 1
C C26 0.62696(10) 0.63715(7) 0.14935(5) 0.02466(15) Uani d . 1
H H26A 0.7018 0.6797 0.1432 0.037 Uiso calc R 1
H H26B 0.5382 0.6295 0.1034 0.037 Uiso calc R 1
H H26C 0.6717 0.5719 0.1669 0.037 Uiso calc R 1

loop_
_atom_site_aniso_label
_atom_site_aniso_U_11
_atom_site_aniso_U_22
_atom_site_aniso_U_33
_atom_site_aniso_U_12
_atom_site_aniso_U_13
_atom_site_aniso_U_23
Cl1 0.01587(7) 0.02092(8) 0.01830(8) 0.00043(5) 0.00424(6) 0.00035(5)
S1 0.01325(7) 0.01446(7) 0.01487(7) 0.00160(5) 0.00440(6) 0.00037(5)
O1 0.0208(3) 0.0166(2) 0.0214(3) 0.00656(18) 0.0068(2) 0.00265(18)
O2 0.0148(2) 0.0208(2) 0.0205(3) -0.00274(17) 0.00431(19) -0.00168(18)
N1 0.0147(2) 0.0130(2) 0.0143(2) -0.00002(16) 0.00514(19) 0.00044(17)
N2 0.0149(2) 0.0112(2) 0.0212(3) 0.00013(17) 0.0065(2) 0.00268(18)
C1 0.0153(3) 0.0122(2) 0.0156(3) 0.00003(18) 0.0051(2) 0.00010(19)
C2 0.0144(2) 0.0116(2) 0.0139(3) -0.00003(17) 0.0066(2) 0.00053(18)
C3 0.0144(2) 0.0116(2) 0.0138(3) 0.00027(17) 0.0069(2) 0.00067(17)
C4 0.0153(2) 0.0124(2) 0.0134(3) 0.00074(18) 0.0070(2) 0.00097(18)
C5 0.0157(3) 0.0143(2) 0.0140(3) 0.00022(19) 0.0061(2) 0.00023(19)
C6 0.0151(3) 0.0168(3) 0.0140(3) 0.0015(2) 0.0057(2) 0.00011(19)
C7 0.0176(3) 0.0153(3) 0.0186(3) 0.0028(2) 0.0064(2) 0.0023(2)
C8 0.0179(3) 0.0130(2) 0.0207(3) 0.0017(2) 0.0074(2) 0.0030(2)
C9 0.0152(3) 0.0128(2) 0.0155(3) 0.00094(18) 0.0070(2) 0.00149(19)
C10 0.0138(2) 0.0120(2) 0.0150(3) 0.00031(17) 0.0067(2) 0.00106(18)
C11 0.0155(3) 0.0119(2) 0.0153(3) 0.00014(18) 0.0068(2) -0.00002(18)
C12 0.0169(3) 0.0163(3) 0.0139(3) 0.0006(2) 0.0057(2) -0.00019(19)
C13 0.0165(3) 0.0177(3) 0.0160(3) 0.0007(2) 0.0053(2) -0.0019(2)
C14 0.0194(3) 0.0259(3) 0.0173(3) 0.0043(2) 0.0071(3) -0.0017(2)
C15 0.0203(3) 0.0348(4) 0.0162(3) 0.0023(3) 0.0088(3) 0.0020(3)
C16 0.0287(4) 0.0283(4) 0.0234(4) -0.0031(3) 0.0153(3) 0.0034(3)
C17 0.0277(4) 0.0185(3) 0.0206(3) -0.0011(2) 0.0128(3) 0.0013(2)
C18 0.0286(4) 0.0551(6) 0.0287(5) 0.0069(4) 0.0188(4) 0.0065(4)
C19 0.0141(2) 0.0144(2) 0.0146(3) -0.00066(18) 0.0062(2) 0.00182(19)
C20 0.0241(3) 0.0225(3) 0.0228(3) 0.0006(2) 0.0153(3) 0.0021(2)
C21 0.0289(4) 0.0359(4) 0.0258(4) -0.0038(3) 0.0185(4) 0.0036(3)
C22 0.0257(4) 0.0325(4) 0.0236(4) -0.0088(3) 0.0098(3) 0.0085(3)
C23 0.0238(4) 0.0187(3) 0.0255(4) -0.0052(2) 0.0066(3) 0.0064(3)
C24 0.0181(3) 0.0143(2) 0.0198(3) -0.0016(2) 0.0068(2) 0.0021(2)
C25 0.0173(3) 0.0151(3) 0.0194(3) -0.0031(2) 0.0079(2) -0.0008(2)
C26 0.0233(4) 0.0272(4) 0.0296(4) -0.0060(3) 0.0172(3) -0.0048(3)

loop_
_atom_type_symbol
_atom_type_description
_atom_type_scat_dispersion_real
_atom_type_scat_dispersion_imag
_atom_type_scat_source
C C 0.0033 0.0016 'International Tables Vol C Tables 4.2.6.8 and 6.1.1.4'
H H 0.0000 0.0000 'International Tables Vol C Tables 4.2.6.8 and 6.1.1.4'
Cl Cl 0.1484 0.1585 'International Tables Vol C Tables 4.2.6.8 and 6.1.1.4'
N N 0.0061 0.0033 'International Tables Vol C Tables 4.2.6.8 and 6.1.1.4'
O O 0.0106 0.0060 'International Tables Vol C Tables 4.2.6.8 and 6.1.1.4'
S S 0.1246 0.1234 'International Tables Vol C Tables 4.2.6.8 and 6.1.1.4'

loop_
_geom_angle_atom_site_label_1
_geom_angle_atom_site_label_2
_geom_angle_atom_site_label_3
_geom_angle
O2 S1 O1 119.63(4)
O2 S1 N1 107.16(3)
O1 S1 N1 106.57(3)
O2 S1 C12 108.41(4)
O1 S1 C12 107.47(4)
N1 S1 C12 106.98(3)
C1 N1 C11 109.60(5)
C1 N1 S1 115.22(5)
C11 N1 S1 117.65(5)
C9 N2 C10 116.86(6)
C9 N2 H1N2 115.7(10)
C10 N2 H1N2 119.3(10)
N1 C1 C2 102.70(5)
N1 C1 H1A 111.2
C2 C1 H1A 111.2
N1 C1 H1B 111.2
C2 C1 H1B 111.2
H1A C1 H1B 109.1
C10 C2 C1 100.92(5)
C10 C2 C3 112.66(6)
C1 C2 C3 118.88(5)
C10 C2 H2 107.9
C1 C2 H2 107.9
C3 C2 H2 107.9
C19 C3 C2 108.17(5)
C19 C3 C4 115.23(5)
C2 C3 C4 108.71(5)
C19 C3 H3 108.2
C2 C3 H3 108.2
C4 C3 H3 108.2
C5 C4 C9 118.63(6)
C5 C4 C3 119.98(6)
C9 C4 C3 121.37(6)
C6 C5 C4 120.90(6)
C6 C5 H5 119.5
C4 C5 H5 119.5
C5 C6 C7 120.77(7)
C5 C6 Cl1 119.93(5)
C7 C6 Cl1 119.30(6)
C8 C7 C6 119.03(7)
C8 C7 H7 120.5
C6 C7 H7 120.5
C7 C8 C9 121.50(6)
C7 C8 H8 119.2
C9 C8 H8 119.2
N2 C9 C8 118.88(6)
N2 C9 C4 121.93(6)
C8 C9 C4 119.15(6)
N2 C10 C2 109.44(5)
N2 C10 C11 114.26(5)
C2 C10 C11 102.21(5)
N2 C10 H10 110.2
C2 C10 H10 110.2
C11 C10 H10 110.2
N1 C11 C25 113.80(6)
N1 C11 C10 101.37(5)
C25 C11 C10 115.53(6)
N1 C11 H11 108.6
C25 C11 H11 108.6
C10 C11 H11 108.6
C17 C12 C13 120.18(7)
C17 C12 S1 119.93(6)
C13 C12 S1 119.79(5)
C14 C13 C12 119.38(7)
C14 C13 H13 120.3
C12 C13 H13 120.3
C13 C14 C15 121.21(7)
C13 C14 H14 119.4
C15 C14 H14 119.4
C14 C15 C16 118.45(7)
C14 C15 C18 121.13(9)
C16 C15 C18 120.42(9)
C17 C16 C15 121.31(8)
C17 C16 H16 119.3
C15 C16 H16 119.3
C16 C17 C12 119.43(8)
C16 C17 H17 120.3
C12 C17 H17 120.3
C15 C18 H18A 109.5
C15 C18 H18B 109.5
H18A C18 H18B 109.5
C15 C18 H18C 109.5
H18A C18 H18C 109.5
H18B C18 H18C 109.5
C24 C19 C20 118.91(6)
C24 C19 C3 119.84(6)
C20 C19 C3 120.88(6)
C21 C20 C19 120.61(8)
C21 C20 H20 119.7
C19 C20 H20 119.7
C22 C21 C20 120.01(8)
C22 C21 H21 120.0
C20 C21 H21 120.0
C23 C22 C21 119.79(7)
C23 C22 H22 120.1
C21 C22 H22 120.1
C22 C23 C24 120.27(8)
C22 C23 H23 119.9
C24 C23 H23 119.9
C19 C24 C23 120.40(7)
C19 C24 H24 119.8
C23 C24 H24 119.8
C26 C25 C11 115.89(6)
C26 C25 H25A 108.3
C11 C25 H25A 108.3
C26 C25 H25B 108.3
C11 C25 H25B 108.3
H25A C25 H25B 107.4
C25 C26 H26A 109.5
C25 C26 H26B 109.5
H26A C26 H26B 109.5
C25 C26 H26C 109.5
H26A C26 H26C 109.5
H26B C26 H26C 109.5

loop_
_geom_bond_atom_site_label_1
_geom_bond_atom_site_label_2
_geom_bond_distance
Cl1 C6 1.7447(7)
S1 O2 1.4373(6)
S1 O1 1.4392(6)
S1 N1 1.6360(6)
S1 C12 1.7619(7)
N1 C1 1.4988(9)
N1 C11 1.5075(9)
N2 C9 1.3902(9)
N2 C10 1.4412(9)
N2 H1N2 0.830(14)
C1 C2 1.5189(9)
C1 H1A 0.97
C1 H1B 0.97
C2 C10 1.5179(9)
C2 C3 1.5258(10)
C2 H2 0.98
C3 C19 1.5196(9)
C3 C4 1.5291(9)
C3 H3 0.98
C4 C5 1.3977(10)
C4 C9 1.4177(9)
C5 C6 1.3881(10)
C5 H5 0.93
C6 C7 1.3892(10)
C7 C8 1.3833(11)
C7 H7 0.93
C8 C9 1.4025(10)
C8 H8 0.93
C10 C11 1.5262(10)
C10 H10 0.98
C11 C25 1.5247(9)
C11 H11 0.98
C12 C17 1.3941(11)
C12 C13 1.3959(10)
C13 C14 1.3902(11)
C13 H13 0.93
C14 C15 1.3928(13)
C14 H14 0.93
C15 C16 1.3938(13)
C15 C18 1.5069(12)
C16 C17 1.3875(12)
C16 H16 0.93
C17 H17 0.93
C18 H18A 0.96
C18 H18B 0.96
C18 H18C 0.96
C19 C24 1.3947(10)
C19 C20 1.3970(10)
C20 C21 1.3936(11)
C20 H20 0.93
C21 C22 1.3896(14)
C21 H21 0.93
C22 C23 1.3875(14)
C22 H22 0.93
C23 C24 1.3950(11)
C23 H23 0.93
C24 H24 0.93
C25 C26 1.5205(11)
C25 H25A 0.97
C25 H25B 0.97
C26 H26A 0.96
C26 H26B 0.96
C26 H26C 0.96

loop_
_geom_hbond_atom_site_label_D
_geom_hbond_atom_site_label_H
_geom_hbond_atom_site_label_A
_geom_hbond_site_symmetry_A
_geom_hbond_distance_DH
_geom_hbond_distance_HA
_geom_hbond_distance_DA
_geom_hbond_angle_DHA
_geom_hbond_publ_flag
N2 H1N2 O1 2_655 0.829(14) 2.358(14) 3.1454(8) 159(2) y
C25 H25B O2 . 0.97 2.51 3.1399(9) 123 y
C3 H3 Cg1 3_565 0.98 2.85 3.7962(8) 163 y

loop_
_geom_torsion_atom_site_label_1
_geom_torsion_atom_site_label_2
_geom_torsion_atom_site_label_3
_geom_torsion_atom_site_label_4
_geom_torsion
O2 S1 N1 C1 -173.83(5)
O1 S1 N1 C1 56.99(6)
C12 S1 N1 C1 -57.73(5)
O2 S1 N1 C11 -42.12(6)
O1 S1 N1 C11 -171.30(5)
C12 S1 N1 C11 73.98(5)
C11 N1 C1 C2 -14.91(7)
S1 N1 C1 C2 120.50(5)
N1 C1 C2 C10 38.47(6)
N1 C1 C2 C3 162.15(5)
C10 C2 C3 C19 -171.57(5)
C1 C2 C3 C19 70.74(7)
C10 C2 C3 C4 -45.78(7)
C1 C2 C3 C4 -163.48(5)
C19 C3 C4 C5 -41.97(9)
C2 C3 C4 C5 -163.54(6)
C19 C3 C4 C9 139.68(6)
C2 C3 C4 C9 18.11(8)
C9 C4 C5 C6 0.93(10)
C3 C4 C5 C6 -177.46(6)
C4 C5 C6 C7 0.21(10)
C4 C5 C6 Cl1 -179.86(5)
C5 C6 C7 C8 -1.04(11)
Cl1 C6 C7 C8 179.03(6)
C6 C7 C8 C9 0.72(11)
C10 N2 C9 C8 -161.70(6)
C10 N2 C9 C4 20.69(10)
C7 C8 C9 N2 -177.26(7)
C7 C8 C9 C4 0.42(11)
C5 C4 C9 N2 176.37(6)
C3 C4 C9 N2 -5.25(10)
C5 C4 C9 C8 -1.23(10)
C3 C4 C9 C8 177.14(6)
C9 N2 C10 C2 -47.74(8)
C9 N2 C10 C11 -161.64(6)
C1 C2 C10 N2 -170.03(6)
C3 C2 C10 N2 62.12(7)
C1 C2 C10 C11 -48.55(6)
C3 C2 C10 C11 -176.40(5)
C1 N1 C11 C25 -139.26(6)
S1 N1 C11 C25 86.54(7)
C1 N1 C11 C10 -14.57(7)
S1 N1 C11 C10 -148.77(5)
N2 C10 C11 N1 156.64(5)
C2 C10 C11 N1 38.54(6)
N2 C10 C11 C25 -79.85(7)
C2 C10 C11 C25 162.05(5)
O2 S1 C12 C17 -151.08(7)
O1 S1 C12 C17 -20.46(8)
N1 S1 C12 C17 93.66(7)
O2 S1 C12 C13 32.48(7)
O1 S1 C12 C13 163.10(6)
N1 S1 C12 C13 -82.78(7)
C17 C12 C13 C14 -0.03(11)
S1 C12 C13 C14 176.40(6)
C12 C13 C14 C15 -1.58(12)
C13 C14 C15 C16 1.74(13)
C13 C14 C15 C18 -178.26(8)
C14 C15 C16 C17 -0.31(14)
C18 C15 C16 C17 179.69(9)
C15 C16 C17 C12 -1.26(14)
C13 C12 C17 C16 1.43(12)
S1 C12 C17 C16 -175.00(7)
C2 C3 C19 C24 -97.10(8)
C4 C3 C19 C24 141.03(7)
C2 C3 C19 C20 75.81(8)
C4 C3 C19 C20 -46.05(9)
C24 C19 C20 C21 0.33(13)
C3 C19 C20 C21 -172.66(8)
C19 C20 C21 C22 0.70(15)
C20 C21 C22 C23 -0.80(15)
C21 C22 C23 C24 -0.12(14)
C20 C19 C24 C23 -1.24(12)
C3 C19 C24 C23 171.81(7)
C22 C23 C24 C19 1.15(13)
N1 C11 C25 C26 59.76(9)
C10 C11 C25 C26 -56.95(9)
